data_2001917
loop_
_publ_author_name
'Chinnakali, K.'
'Fun, H.-K.'
'Shawkataly, O. B.'
'Teoh, S.-G.'

_publ_section_title
;
 Structure of <i>trans</i>-decafluoroazobenzene
;
_journal_issue 3
_journal_name_full 'Acta Crystallographica Section C'
_journal_page_first 615
_journal_page_last 616
_journal_paper_doi 10.1107/S0108270192009454
_journal_volume 49
_journal_year 1993
_chemical_formula_sum 'C12 F10 N2'
_chemical_formula_weight 362.1
_space_group_IT_number 15
_space_group_name_Hall '-C 2yc'
_space_group_name_H-M_alt 'C 1 2/c 1'
_symmetry_cell_setting monoclinic
_symmetry_space_group_name_Hall '-C 2yc'
_symmetry_space_group_name_H-M 'C 1 2/c 1'
_cell_angle_alpha 90.0
_cell_angle_beta 94.03(2)
_cell_angle_gamma 90.0
_cell_formula_units_Z 4
_cell_length_a 17.371(6)
_cell_length_b 7.621(2)
_cell_length_c 8.862(3)
_cell_measurement_reflns_used 50
_cell_measurement_temperature 298
_cell_measurement_theta_max 17.5
_cell_measurement_theta_min 7.5
_cell_volume 1170.3(6)
_diffrn_measurement_device 'Siemens P4'
_diffrn_measurement_method 2\q/\q
_diffrn_radiation_type MoK\a
_diffrn_radiation_wavelength 0.71069
_diffrn_reflns_av_R_equivalents 0.044
_diffrn_reflns_limit_h_max 22
_diffrn_reflns_limit_h_min -22
_diffrn_reflns_limit_k_max 9
_diffrn_reflns_limit_k_min 0
_diffrn_reflns_limit_l_max 11
_diffrn_reflns_limit_l_min 0
_diffrn_reflns_number 2420
_diffrn_reflns_theta_max 55.0
_diffrn_standards_decay_% insignificant
_diffrn_standards_interval_count 200
_diffrn_standards_number 2
_exptl_absorpt_coefficient_mu 0.237
_exptl_absorpt_correction_T_max 1.052
_exptl_absorpt_correction_T_min 0.930
_exptl_absorpt_correction_type 'empirical (Ugozzoli, 1987)'
_exptl_crystal_colour Orange
_exptl_crystal_density_diffrn 2.055
_exptl_crystal_density_meas 2.038
_exptl_crystal_description 'Thin plate'
_exptl_crystal_size_max 1.0
_exptl_crystal_size_mid 0.66
_exptl_crystal_size_min 0.06
_refine_diff_density_max 0.23
_refine_diff_density_min -0.15
_refine_ls_goodness_of_fit_obs 1.44
_refine_ls_number_parameters 109
_refine_ls_number_reflns 981
_refine_ls_R_factor_obs 0.0317
_refine_ls_shift/esd_max 0.000
_refine_ls_structure_factor_coef F
_refine_ls_weighting_details 'w = 1.0/[\s^2^(F)+0.00050F^2^]'
_refine_ls_weighting_scheme calc
_refine_ls_wR_factor_obs 0.0438
_reflns_number_observed 981
_reflns_number_total 1347
_reflns_observed_criterion F>4\s(F)
_cod_data_source_file li1017.cif
_cod_data_source_block li1017_structure_1_of_1
_cod_depositor_comments
;

    Adding symmetry operators
        -x+1/2,y+1/2,-z+1/2
        -x,-y,-z
        -x,y,-z+1/2
        x+1/2,-y+1/2,z+1/2
        x+1/2,y+1/2,z
        x,-y,z+1/2
    to the list given in _symmetry_equiv_pos_as_xyz, because:

    a) Updated list of symmetry operators forms a full group of symmetry
       operators of spacegroup 'C 1 2/c 1';

    b) Calculated summary chemical formula is now the same as given by
       the authors of publication;

    c) Large crystal voids (up to 5.22 angstroms in diameter), which are
       found in the structure of previous revisions, have disappeared.

    Andrius Merkys
    2014-07-01


The following automatic conversions were performed:

'_refine_ls_weighting_scheme' value '1.0/[\s^2^(F)+0.00050F^2^]' was
changed to 'calc'. New tag '_refine_ls_weighting_details' was
created. The value of the new tag was set to 'w =
1.0/[\s^2^(F)+0.00050F^2^]'.

Automatic conversion script
Id: cif_fix_values 3143 2015-03-26 13:38:13Z robertas 
;
_cod_database_code 2001917

loop_
_symmetry_equiv_pos_as_xyz
x,y,z
1/2-x,-1/2-y,2-z
-x+1/2,y+1/2,-z+1/2
-x,-y,-z
-x,y,-z+1/2
x+1/2,-y+1/2,z+1/2
x+1/2,y+1/2,z
x,-y,z+1/2

loop_
_atom_site_label
_atom_site_fract_x
_atom_site_fract_y
_atom_site_fract_z
_atom_site_U_iso_or_equiv
N .26660(10) -.3122(2) .97210(10) .0440(10)
C(1) .33880(10) -.1013(2) .8145(2) .0380(10)
C(2) .38980(10) -.0788(2) .7032(2) .0420(10)
C(3) .42050(10) -.2228(2) .6358(2) .0450(10)
C(4) .40200(10) -.3894(2) .6803(2) .0420(10)
C(5) .35120(10) -.4109(2) .7920(2) .0400(10)
C(6) .31800(10) -.2683(2) .8611(2) .0370(10)
F(1) .31120(10) .04390(10) .87490(10) .0510(10)
F(2) .40890(10) .08180(10) .66070(10) .0610(10)
F(3) .46900(10) -.2009(2) .52760(10) .0650(10)
F(4) .43270(10) -.52870(10) .61660(10) .0610(10)
F(5) .33370(10) -.57340(10) .83240(10) .0540(10)

loop_
_geom_angle_atom_site_label_1
_geom_angle_atom_site_label_2
_geom_angle_atom_site_label_3
_geom_angle_site_symmetry_3
_geom_angle
_geom_angle_publ_flag
C(6) N N 2 115.60(10) yes
C(2) C(1) C(6) . 121.20(10) yes
C(2) C(1) F(1) . 116.80(10) yes
C(6) C(1) F(1) . 122.10(10) yes
C(1) C(2) C(3) . 119.90(10) yes
C(1) C(2) F(2) . 120.10(10) yes
C(3) C(2) F(2) . 120.00(10) yes
C(2) C(3) C(4) . 120.50(10) yes
C(2) C(3) F(3) . 119.80(10) yes
C(4) C(3) F(3) . 119.70(10) yes
C(3) C(4) C(5) . 119.30(10) yes
C(3) C(4) F(4) . 120.40(10) yes
C(5) C(4) F(4) . 120.30(10) yes
C(4) C(5) C(6) . 121.90(10) yes
C(4) C(5) F(5) . 118.30(10) yes
C(6) C(5) F(5) . 119.90(10) yes
N C(6) C(1) . 127.70(10) yes
N C(6) C(5) . 115.00(10) yes
C(1) C(6) C(5) . 117.30(10) yes

loop_
_geom_bond_atom_site_label_1
_geom_bond_atom_site_label_2
_geom_bond_site_symmetry_2
_geom_bond_distance
_geom_bond_publ_flag
C(1) F(1) . 1.333(2) yes
C(2) F(2) . 1.330(2) yes
C(3) F(3) . 1.330(2) yes
C(4) F(4) . 1.332(2) yes
C(5) F(5) . 1.330(2) yes
C(1) C(2) . 1.382(2) yes
C(2) C(3) . 1.375(2) yes
C(3) C(4) . 1.375(2) yes
C(4) C(5) . 1.381(2) yes
C(5) C(6) . 1.393(2) yes
C(1) C(6) . 1.393(2) yes
N C(6) . 1.414(2) yes
N N 2 1.231(3) yes
